data_7130046
loop_
_publ_author_name
'Nunewar, Saiprasad'
'Kumar, Sanjeev'
'Priyanka, Pendam'
'Girase, Pradeep'
'Kanchupalli, Vinaykumar'

_publ_section_title
;
 The solvent-controlled Rh(iii)-catalyzed switchable [4+2] annulation of
 2-arylIndoles with iodonium ylides
;
_journal_name_full 'Chemical Communications'
_journal_paper_doi 10.1039/D2CC01386J
_journal_year 2022
_chemical_formula_moiety 'C22 H19 N O'
_chemical_formula_sum 'C22 H19 N O'
_chemical_formula_weight 313.40
_space_group_crystal_system orthorhombic
_space_group_IT_number 61
_space_group_name_Hall '-P 2ac 2ab'
_space_group_name_H-M_alt 'P b c a'
_symmetry_Int_Tables_number 61
_atom_sites_solution_primary dual
_audit_block_doi 10.5517/ccdc.csd.cc2bd823
_audit_creation_date 2021-10-21
_audit_creation_method
;
Olex2 1.3-ac4
(compiled 2018.12.18 svn.r3554 for Rigaku Oxford Diffraction, GUI svn.r1)
;
_audit_update_record
;
2022-03-07 deposited with the CCDC.	2022-04-25 downloaded from the CCDC.
;
_cell_angle_alpha 90
_cell_angle_beta 90
_cell_angle_gamma 90
_cell_formula_units_Z 8
_cell_length_a 16.6240(5)
_cell_length_b 9.8728(3)
_cell_length_c 19.5796(6)
_cell_measurement_reflns_used 9439
_cell_measurement_temperature 293(14)
_cell_measurement_theta_max 26.6330
_cell_measurement_theta_min 2.1010
_cell_volume 3213.51(17)
_computing_cell_refinement 'CrysAlisPro 1.171.40.35a (Rigaku OD, 2018)'
_computing_data_collection 'CrysAlisPro 1.171.40.35a (Rigaku OD, 2018)'
_computing_data_reduction 'CrysAlisPro 1.171.40.35a (Rigaku OD, 2018)'
_computing_molecular_graphics 'Olex2 (Dolomanov et al., 2009)'
_computing_publication_material 'Olex2 (Dolomanov et al., 2009)'
_computing_structure_refinement 'olex2.refine (Bourhis et al., 2015)'
_computing_structure_solution 'ShelXT (Sheldrick, 2015)'
_diffrn_ambient_environment air
_diffrn_ambient_temperature 293(14)
_diffrn_detector 'CCD plate'
_diffrn_detector_area_resol_mean 10.0000
_diffrn_detector_type HyPix3000
_diffrn_measured_fraction_theta_full 0.9680
_diffrn_measured_fraction_theta_max 0.9680
_diffrn_measurement_details
;
List of Runs (angles in degrees, time in seconds):

  # Type    Start    End  Width  t~exp~   \w     \q     \k     \f   Frames
#--------------------------------------------------------------------------
  1  \w    -57.00 -17.00   0.50   38.14    --   16.22 -79.00  57.00   80
  2  \w    -37.00  16.00   0.50   38.14    --  -14.97 -94.00  30.00  106
  3  \w     31.00  65.00   0.50   38.14    --   16.22-125.00  60.00   68
  4  \w    -17.00  57.00   0.50   38.14    --   16.22-102.00 -32.00  148
  5  \w    -64.00 -11.00   0.50   38.14    --  -14.97 125.00   0.00  106
  6  \w     -6.00  67.00   0.50   38.14    --   16.22  45.00 -90.00  146
  7  \w    -31.00  -6.00   0.50   38.14    --   16.22 -48.00-168.00   50
  8  \w    -33.00  16.00   0.50   38.14    --  -14.97 -94.00-180.00   98
  9  \w    -37.00  26.00   0.50   38.14    --   16.22 -94.00 -90.00  126
 10  \w    -67.00 -22.00   0.50   38.14    --  -14.97 125.00-120.00   90
;
_diffrn_measurement_device 'four-circle diffractometer'
_diffrn_measurement_device_type 'XtaLAB Synergy, Single source at offset/far, HyPix3000'
_diffrn_measurement_method '\w scans'
_diffrn_orient_matrix_type 'CrysAlisPro convention (1999,Acta A55,543-557)'
_diffrn_orient_matrix_UB_11 0.0389499000
_diffrn_orient_matrix_UB_12 -0.0015047000
_diffrn_orient_matrix_UB_13 -0.0147756000
_diffrn_orient_matrix_UB_21 0.0139290000
_diffrn_orient_matrix_UB_22 -0.0404236000
_diffrn_orient_matrix_UB_23 0.0275169000
_diffrn_orient_matrix_UB_31 -0.0104775000
_diffrn_orient_matrix_UB_32 -0.0593906000
_diffrn_orient_matrix_UB_33 -0.0183321000
_diffrn_radiation_monochromator mirror
_diffrn_radiation_probe x-ray
_diffrn_radiation_type 'Mo K\a'
_diffrn_radiation_wavelength 0.71073
_diffrn_reflns_av_R_equivalents 0.0294
_diffrn_reflns_av_unetI/netI 0.0312
_diffrn_reflns_limit_h_max 21
_diffrn_reflns_limit_h_min -20
_diffrn_reflns_limit_k_max 12
_diffrn_reflns_limit_k_min -12
_diffrn_reflns_limit_l_max 21
_diffrn_reflns_limit_l_min -24
_diffrn_reflns_number 20142
_diffrn_reflns_theta_full 26.9910
_diffrn_reflns_theta_max 26.99
_diffrn_reflns_theta_min 2.08
_diffrn_source 'micro-focus sealed X-ray tube'
_diffrn_source_type 'PhotonJet (Mo) X-ray Source'
_exptl_absorpt_coefficient_mu 0.079
_exptl_absorpt_correction_T_max 1.00000
_exptl_absorpt_correction_T_min 0.30163
_exptl_absorpt_correction_type multi-scan
_exptl_absorpt_process_details
;
CrysAlisPro 1.171.40.35a (Rigaku Oxford Diffraction, 2018)
Empirical absorption correction using spherical harmonics,
 implemented in SCALE3 ABSPACK scaling algorithm.
;
_exptl_crystal_colour 'metallic yellowish yellow'
_exptl_crystal_colour_lustre metallic
_exptl_crystal_colour_modifier yellowish
_exptl_crystal_colour_primary yellow
_exptl_crystal_density_diffrn 1.2955
_exptl_crystal_description block
_exptl_crystal_F_000 1328.5591
_exptl_crystal_size_max 0.2
_exptl_crystal_size_mid 0.15
_exptl_crystal_size_min 0.1
_refine_diff_density_max 0.2144
_refine_diff_density_min -0.2475
_refine_diff_density_rms 0.0602
_refine_ls_d_res_high 0.7830
_refine_ls_d_res_low 9.7898
_refine_ls_goodness_of_fit_ref 1.0241
_refine_ls_hydrogen_treatment constr
_refine_ls_matrix_type full
_refine_ls_number_constraints 32
_refine_ls_number_parameters 219
_refine_ls_number_reflns 3391
_refine_ls_number_restraints 0
_refine_ls_restrained_S_all 1.0241
_refine_ls_R_factor_all 0.0703
_refine_ls_R_factor_gt 0.0452
_refine_ls_shift/su_max 0.0000
_refine_ls_shift/su_mean 0.0000
_refine_ls_structure_factor_coef Fsqd
_refine_ls_weighting_details 'w=1/[\s^2^(Fo^2^)+(0.0673P)^2^+0.0485P] where P=(Fo^2^+2Fc^2^)/3'
_refine_ls_weighting_scheme calc
_refine_ls_wR_factor_gt 0.1107
_refine_ls_wR_factor_ref 0.1226
_reflns_Friedel_coverage 0.0
_reflns_limit_h_max 21
_reflns_limit_h_min 0
_reflns_limit_k_max 12
_reflns_limit_k_min 0
_reflns_limit_l_max 24
_reflns_limit_l_min 0
_reflns_number_gt 2353
_reflns_number_total 3391
_reflns_threshold_expression I>=2u(I)
_cod_data_source_file d2cc01386j2.cif
_cod_data_source_block EXTER33
_cod_database_code 7130046
_chemical_oxdiff_formula 'C H N O'
_reflns_odcompleteness_completeness 99.68
_reflns_odcompleteness_iscentric 1
_reflns_odcompleteness_theta 26.32
_olex2_refinement_description
;
1. Fixed Uiso
 At 1.2 times of:
  All C(H) groups, All C(H,H) groups
 At 1.5 times of:
  All C(H,H,H) groups
2.a Secondary CH2 refined with riding coordinates:
 C17(H17a,H17b), C19(H19a,H19b)
2.b Aromatic/amide H refined with riding coordinates:
 C5(H5), C8(H8), C13(H13), C10(H10), C2(H2), C12(H12), C11(H11), C4(H4), C3(H3)
2.c Idealised Me refined as rotating group:
 C21(H21a,H21b,H21c), C22(H22a,H22b,H22c)
;
_olex2_submission_special_instructions 'No special instructions were received'
_oxdiff_exptl_absorpt_empirical_details
;
Empirical correction (ABSPACK) includes:
- Absorption correction using spherical harmonics
- Frame scaling
;
_oxdiff_exptl_absorpt_empirical_full_max 2.162
_oxdiff_exptl_absorpt_empirical_full_min 0.586

loop_
_space_group_symop_id
_space_group_symop_operation_xyz
1 x,y,z
2 x+1/2,-y+1/2,-z
3 -x,y+1/2,-z+1/2
4 -x+1/2,-y,z+1/2
5 -x,-y,-z
6 -x-1/2,y-1/2,z
7 x,-y-1/2,z-1/2
8 x-1/2,y,-z-1/2

loop_
_atom_site_label
_atom_site_type_symbol
_atom_site_fract_x
_atom_site_fract_y
_atom_site_fract_z
_atom_site_U_iso_or_equiv
_atom_site_adp_type
_atom_site_occupancy
_atom_site_refinement_flags_posn
N1 N 0.62373(6) 0.44872(10) 0.49258(5) 0.0367(3) Uani 1.000000 .
O1 O 0.52471(8) 0.46192(11) 0.71915(6) 0.0745(4) Uani 1.000000 .
C7 C 0.67800(8) 0.55662(13) 0.50197(7) 0.0396(3) Uani 1.000000 .
C16 C 0.57400(8) 0.40414(13) 0.54536(7) 0.0360(3) Uani 1.000000 .
C14 C 0.61601(8) 0.60225(13) 0.61341(6) 0.0394(3) Uani 1.000000 .
C6 C 0.63834(8) 0.39233(13) 0.42731(6) 0.0392(3) Uani 1.000000 .
C9 C 0.67135(8) 0.63830(13) 0.56226(7) 0.0396(3) Uani 1.000000 .
C15 C 0.56957(8) 0.47704(14) 0.60458(7) 0.0388(3) Uani 1.000000 .
C17 C 0.53059(8) 0.27339(13) 0.53388(7) 0.0423(4) Uani 1.000000 .
H17a H 0.48489(8) 0.29055(13) 0.50432(7) 0.0508(4) Uiso 1.000000 R
H17b H 0.56633(8) 0.21195(13) 0.50994(7) 0.0508(4) Uiso 1.000000 R
C1 C 0.70426(8) 0.46303(16) 0.39968(7) 0.0456(4) Uani 1.000000 .
C20 C 0.51920(9) 0.42185(14) 0.66067(7) 0.0471(4) Uani 1.000000 .
C5 C 0.59822(9) 0.29443(15) 0.38893(7) 0.0468(4) Uani 1.000000 .
H5 H 0.55326(9) 0.25002(15) 0.40617(7) 0.0562(5) Uiso 1.000000 R
C18 C 0.50045(9) 0.20303(14) 0.59849(7) 0.0474(4) Uani 1.000000 .
C8 C 0.72759(9) 0.56504(16) 0.44679(8) 0.0487(4) Uani 1.000000 .
H8 H 0.76934(9) 0.62668(16) 0.44099(8) 0.0584(5) Uiso 1.000000 R
C13 C 0.60775(9) 0.68976(15) 0.66924(7) 0.0499(4) Uani 1.000000 .
H13 H 0.57060(9) 0.66941(15) 0.70324(7) 0.0599(5) Uiso 1.000000 R
C10 C 0.71738(9) 0.75613(15) 0.56927(8) 0.0523(4) Uani 1.000000 .
H10 H 0.75416(9) 0.77913(15) 0.53541(8) 0.0628(5) Uiso 1.000000 R
C19 C 0.46187(9) 0.31031(15) 0.64319(8) 0.0519(4) Uani 1.000000 .
H19a H 0.44277(9) 0.26854(15) 0.68500(8) 0.0623(5) Uiso 1.000000 R
H19b H 0.41576(9) 0.34818(15) 0.61959(8) 0.0623(5) Uiso 1.000000 R
C2 C 0.73212(10) 0.43038(19) 0.33431(8) 0.0592(5) Uani 1.000000 .
H2 H 0.77624(10) 0.47528(19) 0.31587(8) 0.0711(5) Uiso 1.000000 R
C12 C 0.65349(11) 0.80513(16) 0.67473(8) 0.0577(4) Uani 1.000000 .
H12 H 0.64687(11) 0.86168(16) 0.71230(8) 0.0693(5) Uiso 1.000000 R
C11 C 0.70908(10) 0.83803(17) 0.62522(8) 0.0576(4) Uani 1.000000 .
H11 H 0.74068(10) 0.91524(17) 0.62978(8) 0.0691(5) Uiso 1.000000 R
C4 C 0.62724(10) 0.26558(17) 0.32472(8) 0.0573(4) Uani 1.000000 .
H4 H 0.60161(10) 0.19992(17) 0.29852(8) 0.0687(5) Uiso 1.000000 R
C3 C 0.69380(10) 0.33203(19) 0.29807(8) 0.0644(5) Uani 1.000000 .
H3 H 0.71248(10) 0.30900(19) 0.25483(8) 0.0773(6) Uiso 1.000000 R
C21 C 0.57061(11) 0.13680(17) 0.63566(8) 0.0659(5) Uani 1.000000 .
H21a H 0.5934(4) 0.0674(8) 0.6073(2) 0.0988(8) Uiso 1.000000 GR
H21b H 0.6108(3) 0.2038(3) 0.6456(5) 0.0988(8) Uiso 1.000000 GR
H21c H 0.55182(16) 0.0974(10) 0.6776(3) 0.0988(8) Uiso 1.000000 GR
C22 C 0.43791(11) 0.09651(18) 0.57936(10) 0.0768(6) Uani 1.000000 .
H22a H 0.3930(4) 0.1397(2) 0.5575(6) 0.1152(9) Uiso 1.000000 GR
H22b H 0.4615(2) 0.0319(7) 0.5487(5) 0.1152(9) Uiso 1.000000 GR
H22c H 0.4198(6) 0.0510(9) 0.61987(12) 0.1152(9) Uiso 1.000000 GR

loop_
_atom_site_aniso_label
_atom_site_aniso_U_11
_atom_site_aniso_U_22
_atom_site_aniso_U_33
_atom_site_aniso_U_12
_atom_site_aniso_U_13
_atom_site_aniso_U_23
N1 0.0343(6) 0.0392(6) 0.0366(6) 0.0010(5) 0.0019(5) 0.0042(5)
O1 0.1152(11) 0.0648(7) 0.0436(7) -0.0077(7) 0.0205(7) 0.0015(5)
C7 0.0350(7) 0.0397(7) 0.0440(8) -0.0009(7) 0.0001(6) 0.0066(6)
C16 0.0328(7) 0.0370(7) 0.0383(7) 0.0038(6) 0.0006(6) 0.0086(6)
C14 0.0399(8) 0.0388(7) 0.0394(8) 0.0034(7) -0.0043(6) 0.0049(6)
C6 0.0388(7) 0.0436(7) 0.0352(7) 0.0076(7) -0.0005(6) 0.0051(6)
C9 0.0358(7) 0.0393(7) 0.0438(8) 0.0010(7) -0.0036(6) 0.0048(6)
C15 0.0378(7) 0.0402(7) 0.0385(8) 0.0037(7) 0.0012(6) 0.0061(6)
C17 0.0404(8) 0.0418(8) 0.0449(8) -0.0016(7) 0.0013(6) 0.0043(6)
C1 0.0391(8) 0.0565(9) 0.0412(8) 0.0053(7) 0.0039(6) 0.0066(7)
C20 0.0564(10) 0.0426(8) 0.0424(8) 0.0096(7) 0.0092(7) 0.0080(6)
C5 0.0478(9) 0.0494(8) 0.0432(8) 0.0021(8) -0.0035(7) 0.0012(6)
C18 0.0504(9) 0.0396(7) 0.0523(9) -0.0014(7) 0.0094(7) 0.0094(6)
C8 0.0392(8) 0.0551(9) 0.0517(9) -0.0063(7) 0.0055(7) 0.0050(7)
C13 0.0547(9) 0.0507(9) 0.0443(9) 0.0014(8) 0.0011(7) -0.0027(7)
C10 0.0460(9) 0.0512(9) 0.0597(10) -0.0070(8) 0.0021(7) 0.0036(7)
C19 0.0488(9) 0.0509(9) 0.0560(9) 0.0015(8) 0.0141(8) 0.0134(7)
C2 0.0480(10) 0.0832(12) 0.0465(9) 0.0021(9) 0.0087(8) 0.0035(8)
C12 0.0657(11) 0.0501(9) 0.0574(10) 0.0015(9) -0.0078(9) -0.0095(7)
C11 0.0570(10) 0.0464(9) 0.0693(11) -0.0068(8) -0.0061(8) -0.0050(8)
C4 0.0620(10) 0.0661(11) 0.0437(9) 0.0052(9) -0.0077(8) -0.0069(7)
C3 0.0614(11) 0.0895(13) 0.0423(9) 0.0124(11) 0.0057(8) -0.0059(9)
C21 0.0774(12) 0.0559(10) 0.0644(11) 0.0196(10) 0.0115(9) 0.0217(8)
C22 0.0791(13) 0.0637(11) 0.0877(13) -0.0250(11) 0.0235(11) -0.0009(10)

loop_
_atom_type.symbol
_atom_type.scat_dispersion_real
_atom_type.scat_dispersion_imag
_atom_type.scat_Cromer_Mann_a1
_atom_type.scat_Cromer_Mann_a2
_atom_type.scat_Cromer_Mann_a3
_atom_type.scat_Cromer_Mann_a4
_atom_type.scat_Cromer_Mann_b1
_atom_type.scat_Cromer_Mann_b2
_atom_type.scat_Cromer_Mann_b3
_atom_type.scat_Cromer_Mann_b4
_atom_type.scat_Cromer_Mann_c
_atom_type.scat_source
_atom_type.scat_dispersion_source
H 0.00000 0.00000 0.49300 0.32291 0.14019 0.04081 10.51090 26.12570 3.14236 57.79970 0.0030380000826 'International Tables Volume C Table 6.1.1.4 (pp. 500-502)' 'Henke, Gullikson and Davis, At. Data and Nucl. Data Tables, 1993, 54, 2'
C 0.00347 0.00161 2.31000 1.02000 1.58860 0.86500 20.84390 10.20750 0.56870 51.65120 0.215599998832 'International Tables Volume C Table 6.1.1.4 (pp. 500-502)' 'Henke, Gullikson and Davis, At. Data and Nucl. Data Tables, 1993, 54, 2'
O 0.01158 0.00611 3.04850 2.28680 1.54630 0.86700 13.27710 5.70110 0.32390 32.90890 0.250800013542 'International Tables Volume C Table 6.1.1.4 (pp. 500-502)' 'Henke, Gullikson and Davis, At. Data and Nucl. Data Tables, 1993, 54, 2'
N 0.00653 0.00323 12.21260 3.13220 2.01250 1.16630 0.00570 9.89330 28.99750 0.58260 -11.5290002823 'International Tables Volume C Table 6.1.1.4 (pp. 500-502)' 'Henke, Gullikson and Davis, At. Data and Nucl. Data Tables, 1993, 54, 2'

loop_
_geom_angle_atom_site_label_1
_geom_angle_atom_site_label_2
_geom_angle_atom_site_label_3
_geom_angle
_geom_angle_site_symmetry_1
_geom_angle_site_symmetry_3
_geom_angle_publ_flag
C16 N1 C7 121.46(11) . . ?
C6 N1 C7 107.79(10) . . ?
C6 N1 C16 130.30(11) . . ?
C9 C7 N1 118.91(12) . . ?
C8 C7 N1 109.30(12) . . ?
C8 C7 C9 131.73(13) . . ?
C15 C16 N1 119.63(12) . . ?
C17 C16 N1 116.55(11) . . ?
C17 C16 C15 123.77(12) . . ?
C15 C14 C9 118.27(12) . . ?
C13 C14 C9 117.66(13) . . ?
C13 C14 C15 124.06(13) . . ?
C1 C6 N1 106.61(12) . . ?
C5 C6 N1 132.64(13) . . ?
C5 C6 C1 120.60(13) . . ?
C14 C9 C7 119.65(12) . . ?
C10 C9 C7 120.41(13) . . ?
C10 C9 C14 119.91(13) . . ?
C14 C15 C16 121.00(12) . . ?
C20 C15 C16 117.69(12) . . ?
C20 C15 C14 121.25(12) . . ?
H17a C17 C16 108.47(7) . . ?
H17b C17 C16 108.47(7) . . ?
H17b C17 H17a 107.5 . . ?
C18 C17 C16 115.23(12) . . ?
C18 C17 H17a 108.47(8) . . ?
C18 C17 H17b 108.47(7) . . ?
C8 C1 C6 108.34(12) . . ?
C2 C1 C6 119.70(15) . . ?
C2 C1 C8 131.88(15) . . ?
C15 C20 O1 122.36(14) . . ?
C19 C20 O1 120.21(13) . . ?
C19 C20 C15 117.41(12) . . ?
H5 C5 C6 121.05(8) . . ?
C4 C5 C6 117.91(14) . . ?
C4 C5 H5 121.05(10) . . ?
C19 C18 C17 107.40(11) . . ?
C21 C18 C17 109.88(12) . . ?
C21 C18 C19 110.38(13) . . ?
C22 C18 C17 109.48(13) . . ?
C22 C18 C19 109.57(13) . . ?
C22 C18 C21 110.08(13) . . ?
C1 C8 C7 107.87(13) . . ?
H8 C8 C7 126.06(9) . . ?
H8 C8 C1 126.06(8) . . ?
H13 C13 C14 119.38(9) . . ?
C12 C13 C14 121.23(14) . . ?
C12 C13 H13 119.38(9) . . ?
H10 C10 C9 119.51(9) . . ?
C11 C10 C9 120.97(15) . . ?
C11 C10 H10 119.51(10) . . ?
C18 C19 C20 112.13(12) . . ?
H19a C19 C20 109.18(8) . . ?
H19a C19 C18 109.18(8) . . ?
H19b C19 C20 109.18(8) . . ?
H19b C19 C18 109.18(8) . . ?
H19b C19 H19a 107.9 . . ?
H2 C2 C1 120.45(10) . . ?
C3 C2 C1 119.11(16) . . ?
C3 C2 H2 120.45(10) . . ?
H12 C12 C13 119.62(9) . . ?
C11 C12 C13 120.77(15) . . ?
C11 C12 H12 119.62(9) . . ?
C12 C11 C10 119.43(15) . . ?
H11 C11 C10 120.28(10) . . ?
H11 C11 C12 120.28(9) . . ?
H4 C4 C5 119.17(10) . . ?
C3 C4 C5 121.66(15) . . ?
C3 C4 H4 119.17(10) . . ?
C4 C3 C2 120.95(15) . . ?
H3 C3 C2 119.52(10) . . ?
H3 C3 C4 119.52(10) . . ?
H21a C21 C18 109.5 . . ?
H21b C21 C18 109.5 . . ?
H21b C21 H21a 109.5 . . ?
H21c C21 C18 109.5 . . ?
H21c C21 H21a 109.5 . . ?
H21c C21 H21b 109.5 . . ?
H22a C22 C18 109.5 . . ?
H22b C22 C18 109.5 . . ?
H22b C22 H22a 109.5 . . ?
H22c C22 C18 109.5 . . ?
H22c C22 H22a 109.5 . . ?
H22c C22 H22b 109.5 . . ?

loop_
_geom_bond_atom_site_label_1
_geom_bond_atom_site_label_2
_geom_bond_distance
_geom_bond_site_symmetry_2
_geom_bond_publ_flag
N1 C7 1.4082(16) . ?
N1 C16 1.3946(16) . ?
N1 C6 1.4149(16) . ?
O1 C20 1.2149(17) . ?
C7 C9 1.4339(18) . ?
C7 C8 1.3614(19) . ?
C16 C15 1.3668(18) . ?
C16 C17 1.4958(18) . ?
C14 C9 1.4057(18) . ?
C14 C15 1.4677(19) . ?
C14 C13 1.4001(18) . ?
C6 C1 1.4074(19) . ?
C6 C5 1.3942(19) . ?
C9 C10 1.3991(19) . ?
C15 C20 1.4845(19) . ?
C17 H17a 0.9700 . ?
C17 H17b 0.9700 . ?
C17 C18 1.5277(18) . ?
C1 C8 1.420(2) . ?
C1 C2 1.399(2) . ?
C20 C19 1.496(2) . ?
C5 H5 0.9300 . ?
C5 C4 1.377(2) . ?
C18 C19 1.516(2) . ?
C18 C21 1.522(2) . ?
C18 C22 1.526(2) . ?
C8 H8 0.9300 . ?
C13 H13 0.9300 . ?
C13 C12 1.374(2) . ?
C10 H10 0.9300 . ?
C10 C11 1.369(2) . ?
C19 H19a 0.9700 . ?
C19 H19b 0.9700 . ?
C2 H2 0.9300 . ?
C2 C3 1.361(2) . ?
C12 H12 0.9300 . ?
C12 C11 1.378(2) . ?
C11 H11 0.9300 . ?
C4 H4 0.9300 . ?
C4 C3 1.388(2) . ?
C3 H3 0.9300 . ?
C21 H21a 0.9600 . ?
C21 H21b 0.9600 . ?
C21 H21c 0.9600 . ?
C22 H22a 0.9600 . ?
C22 H22b 0.9600 . ?
C22 H22c 0.9600 . ?
